data_4120690
loop_
_publ_author_name
'Ball, Liam T.'
'Lloyd-Jones, Guy C'
'Russell, Christopher A.'

_publ_section_title
;
 Gold-Catalyzed Oxidative Coupling of Arylsilanes and Arenes:
 Origin&#x00A0;of Selectivity and Improved Precatalyst.
;
_journal_issue 1
_journal_name_full 'Journal of the American Chemical Society'
_journal_page_first 254
_journal_page_last 264
_journal_paper_doi 10.1021/ja408712e
_journal_volume 136
_journal_year 2014
_chemical_formula_moiety 'C26 H28 Au N4, C H3 O3 S'
_chemical_formula_sum 'C27 H31 Au N4 O3 S'
_chemical_formula_weight 688.58
_chemical_name_systematic
;
 ?
;
_space_group_crystal_system monoclinic
_space_group_IT_number 14
_space_group_name_Hall '-P 2ybc'
_space_group_name_H-M_alt 'P 1 21/c 1'
_symmetry_space_group_name_Hall '-P 2ybc'
_symmetry_space_group_name_H-M 'P 1 21/c 1'
_atom_sites_solution_hydrogens geom
_audit_creation_method SHELXL-2013
_cell_angle_alpha 90
_cell_angle_beta 103.757(5)
_cell_angle_gamma 90
_cell_formula_units_Z 4
_cell_length_a 9.7151(14)
_cell_length_b 15.526(2)
_cell_length_c 17.882(3)
_cell_measurement_reflns_used 3243
_cell_measurement_temperature 296(2)
_cell_measurement_theta_max 66.17
_cell_measurement_theta_min 5.56
_cell_volume 2619.9(7)
_computing_cell_refinement 'Bruker SMART'
_computing_data_collection 'Bruker SMART'
_computing_data_reduction 'Bruker SAINT'
_computing_molecular_graphics 'Bruker SHELXTL'
_computing_publication_material 'Bruker SHELXTL'
_computing_structure_refinement 'SHELXL-2013 (Sheldrick, 2013)'
_computing_structure_solution 'Bruker SHELXTL'
_diffrn_ambient_temperature 296(2)
_diffrn_measured_fraction_theta_full 0.963
_diffrn_measured_fraction_theta_max 0.977
_diffrn_measurement_device_type 'CCD area detector'
_diffrn_measurement_method 'phi and omega scans'
_diffrn_radiation_type CuK\a
_diffrn_radiation_wavelength 1.54178
_diffrn_reflns_av_unetI/netI 0.0353
_diffrn_reflns_Laue_measured_fraction_full 0.963
_diffrn_reflns_Laue_measured_fraction_max 0.977
_diffrn_reflns_limit_h_max 11
_diffrn_reflns_limit_h_min -11
_diffrn_reflns_limit_k_max 18
_diffrn_reflns_limit_k_min 0
_diffrn_reflns_limit_l_max 21
_diffrn_reflns_limit_l_min 0
_diffrn_reflns_number 4577
_diffrn_reflns_point_group_measured_fraction_full 0.963
_diffrn_reflns_point_group_measured_fraction_max 0.977
_diffrn_reflns_theta_full 67.679
_diffrn_reflns_theta_max 66.782
_diffrn_reflns_theta_min 3.819
_diffrn_source 'sealed tube'
_exptl_absorpt_coefficient_mu 11.591
_exptl_absorpt_correction_T_max 0.465954
_exptl_absorpt_correction_T_min 0.234667
_exptl_absorpt_correction_type multi-scan
_exptl_absorpt_process_details 'TWINABS Version 2008/4'
_exptl_crystal_colour colourless
_exptl_crystal_density_diffrn 1.746
_exptl_crystal_description needle
_exptl_crystal_F_000 1360
_exptl_crystal_size_max 0.172
_exptl_crystal_size_mid 0.037
_exptl_crystal_size_min 0.002
_refine_diff_density_max 2.477
_refine_diff_density_min -1.030
_refine_diff_density_rms 0.166
_refine_ls_extinction_method none
_refine_ls_goodness_of_fit_ref 1.055
_refine_ls_hydrogen_treatment constr
_refine_ls_matrix_type full
_refine_ls_number_parameters 331
_refine_ls_number_reflns 4577
_refine_ls_number_restraints 0
_refine_ls_restrained_S_all 1.055
_refine_ls_R_factor_all 0.0445
_refine_ls_R_factor_gt 0.0431
_refine_ls_shift/su_max 0.001
_refine_ls_shift/su_mean 0.000
_refine_ls_structure_factor_coef Fsqd
_refine_ls_weighting_details
;
 w=1/[\s^2^(Fo^2^)+(0.0761P)^2^+6.3492P]
 where P=(Fo^2^+2Fc^2^)/3
;
_refine_ls_weighting_scheme calc
_refine_ls_wR_factor_gt 0.1157
_refine_ls_wR_factor_ref 0.1178
_reflns_Friedel_coverage 0.000
_reflns_number_gt 4366
_reflns_number_total 4577
_reflns_threshold_expression 'I > 2\s(I)'
_cod_data_source_file ja408712e_si_002.cif
_cod_data_source_block twin5
_cod_original_cell_volume 2619.9(6)
_cod_database_code 4120690
_shelx_space_group_comment
;
The symmetry employed for this shelxl refinement is uniquely defined
by the following loop, which should always be used as a source of
symmetry information in preference to the above space-group names.
They are only intended as comments.
;
_shelxl_version_number 2013-2

loop_
_space_group_symop_operation_xyz
'x, y, z'
'-x, y+1/2, -z+1/2'
'-x, -y, -z'
'x, -y-1/2, z-1/2'

loop_
_atom_site_label
_atom_site_type_symbol
_atom_site_fract_x
_atom_site_fract_y
_atom_site_fract_z
_atom_site_U_iso_or_equiv
_atom_site_adp_type
_atom_site_occupancy
_atom_site_site_symmetry_order
_atom_site_calc_flag
_atom_site_refinement_flags_posn
_atom_site_refinement_flags_adp
Au1 Au 0.28273(2) 0.26051(2) 0.72386(2) 0.03684(13) Uani 1 1 d . .
S1 S 0.30028(18) 0.75758(10) 0.32839(10) 0.0470(4) Uani 1 1 d . .
N3 N 0.1864(5) 0.1887(3) 0.6247(2) 0.0382(10) Uani 1 1 d . .
N2 N 0.0954(5) 0.6116(3) 0.5596(3) 0.0419(10) Uani 1 1 d . .
C3 C 0.0525(6) 0.1152(4) 0.4815(3) 0.0401(12) Uani 1 1 d . .
C1 C 0.2588(6) 0.1695(4) 0.5713(3) 0.0411(12) Uani 1 1 d . .
H1 H 0.3552 0.1819 0.5821 0.049 Uiso 1 1 calc R U
N4 N -0.0145(5) 0.0885(4) 0.4104(3) 0.0483(12) Uani 1 1 d . .
C16 C 0.4125(6) 0.4122(4) 0.8246(3) 0.0466(13) Uani 1 1 d . .
H16 H 0.3804 0.4468 0.7815 0.056 Uiso 1 1 calc R U
O3 O 0.4347(5) 0.7163(4) 0.3606(3) 0.0632(12) Uani 1 1 d . .
O2 O 0.1822(5) 0.6987(4) 0.3083(3) 0.0652(13) Uani 1 1 d . .
N1 N 0.2209(5) 0.3739(3) 0.6587(3) 0.0386(10) Uani 1 1 d . .
C10 C 0.1356(6) 0.5340(4) 0.5911(3) 0.0378(11) Uani 1 1 d . .
O1 O 0.2732(5) 0.8300(4) 0.3746(3) 0.0675(13) Uani 1 1 d . .
C9 C 0.0420(6) 0.4798(4) 0.6192(3) 0.0396(12) Uani 1 1 d . .
H9 H -0.0510 0.4972 0.6155 0.048 Uiso 1 1 calc R U
C11 C 0.2733(6) 0.5015(4) 0.5986(3) 0.0420(12) Uani 1 1 d . .
H11 H 0.3395 0.5338 0.5807 0.050 Uiso 1 1 calc R U
C26 C 0.4112(6) 0.1166(4) 0.9286(3) 0.0446(13) Uani 1 1 d . .
H26 H 0.4510 0.1303 0.9798 0.054 Uiso 1 1 calc R U
C21 C 0.3918(5) 0.1810(4) 0.8729(3) 0.0388(12) Uani 1 1 d . .
C20 C 0.4296(7) 0.2722(4) 0.8848(3) 0.0422(13) Uani 1 1 d . .
C22 C 0.3258(6) 0.1582(4) 0.7971(3) 0.0413(12) Uani 1 1 d . .
C5 C 0.0483(6) 0.1681(4) 0.6080(3) 0.0398(12) Uani 1 1 d . .
H5 H -0.0028 0.1794 0.6448 0.048 Uiso 1 1 calc R U
C8 C 0.0869(6) 0.4027(4) 0.6514(3) 0.0408(12) Uani 1 1 d . .
H8 H 0.0232 0.3683 0.6692 0.049 Uiso 1 1 calc R U
C4 C -0.0212(6) 0.1316(4) 0.5403(3) 0.0394(12) Uani 1 1 d . .
H4 H -0.1166 0.1174 0.5323 0.047 Uiso 1 1 calc R U
C23 C 0.2903(6) 0.0754(4) 0.7765(3) 0.0437(12) Uani 1 1 d . .
H23 H 0.2508 0.0619 0.7252 0.052 Uiso 1 1 calc R U
C12 C 0.3108(6) 0.4229(4) 0.6319(3) 0.0413(12) Uani 1 1 d . .
H12 H 0.4025 0.4029 0.6358 0.050 Uiso 1 1 calc R U
C2 C 0.1975(6) 0.1325(4) 0.5021(3) 0.0434(13) Uani 1 1 d . .
H2 H 0.2533 0.1186 0.4681 0.052 Uiso 1 1 calc R U
C15 C 0.3845(6) 0.3244(4) 0.8206(3) 0.0426(13) Uani 1 1 d . .
C13 C 0.1933(7) 0.6616(4) 0.5260(4) 0.0496(14) Uani 1 1 d . .
H13A H 0.2756 0.6764 0.5655 0.074 Uiso 1 1 calc R U
H13B H 0.1473 0.7133 0.5034 0.074 Uiso 1 1 calc R U
H13C H 0.2213 0.6280 0.4870 0.074 Uiso 1 1 calc R U
C19 C 0.5075(6) 0.3081(4) 0.9536(3) 0.0466(14) Uani 1 1 d . .
H19 H 0.5397 0.2737 0.9968 0.056 Uiso 1 1 calc R U
C25 C 0.3721(6) 0.0331(4) 0.9088(3) 0.0486(14) Uani 1 1 d . .
H25 H 0.3855 -0.0086 0.9471 0.058 Uiso 1 1 calc R U
C18 C 0.5362(6) 0.3957(5) 0.9568(3) 0.0508(15) Uani 1 1 d . .
H18 H 0.5881 0.4198 1.0025 0.061 Uiso 1 1 calc R U
C17 C 0.4886(7) 0.4479(5) 0.8929(4) 0.0538(15) Uani 1 1 d . .
H17 H 0.5078 0.5067 0.8960 0.065 Uiso 1 1 calc R U
C14 C -0.0441(7) 0.6470(4) 0.5576(4) 0.0532(15) Uani 1 1 d . .
H14A H -0.1156 0.6074 0.5317 0.080 Uiso 1 1 calc R U
H14B H -0.0552 0.7009 0.5304 0.080 Uiso 1 1 calc R U
H14C H -0.0535 0.6561 0.6092 0.080 Uiso 1 1 calc R U
C24 C 0.3135(6) 0.0094(4) 0.8334(3) 0.0472(13) Uani 1 1 d . .
H24 H 0.2900 -0.0476 0.8203 0.057 Uiso 1 1 calc R U
C7 C -0.1685(7) 0.0826(5) 0.3873(4) 0.0522(15) Uani 1 1 d . .
H7A H -0.1991 0.0314 0.4088 0.078 Uiso 1 1 calc R U
H7B H -0.1983 0.0803 0.3321 0.078 Uiso 1 1 calc R U
H7C H -0.2095 0.1322 0.4057 0.078 Uiso 1 1 calc R U
C27 C 0.3141(8) 0.8034(6) 0.2401(4) 0.0651(19) Uani 1 1 d . .
H27A H 0.3289 0.7586 0.2059 0.098 Uiso 1 1 calc R U
H27B H 0.3925 0.8428 0.2491 0.098 Uiso 1 1 calc R U
H27C H 0.2283 0.8338 0.2174 0.098 Uiso 1 1 calc R U
C6 C 0.0631(8) 0.0678(6) 0.3527(4) 0.069(2) Uani 1 1 d . .
H6A H 0.1000 0.1197 0.3358 0.103 Uiso 1 1 calc R U
H6B H 0.0006 0.0403 0.3096 0.103 Uiso 1 1 calc R U
H6C H 0.1399 0.0296 0.3745 0.103 Uiso 1 1 calc R U

loop_
_atom_site_aniso_label
_atom_site_aniso_U_11
_atom_site_aniso_U_22
_atom_site_aniso_U_33
_atom_site_aniso_U_23
_atom_site_aniso_U_13
_atom_site_aniso_U_12
Au1 0.04161(19) 0.03490(18) 0.03282(18) 0.00392(7) 0.00647(12) 0.00167(8)
S1 0.0458(9) 0.0515(9) 0.0425(8) 0.0006(6) 0.0081(7) 0.0032(6)
N3 0.043(2) 0.038(2) 0.032(2) 0.0040(18) 0.0045(18) -0.003(2)
N2 0.037(2) 0.036(2) 0.050(3) 0.006(2) 0.006(2) 0.0011(19)
C3 0.048(3) 0.036(3) 0.038(3) 0.004(2) 0.014(2) -0.001(2)
C1 0.043(3) 0.042(3) 0.040(3) 0.005(2) 0.012(2) 0.002(2)
N4 0.049(3) 0.055(3) 0.043(3) -0.005(2) 0.013(2) -0.010(2)
C16 0.048(3) 0.046(3) 0.047(3) -0.001(3) 0.013(2) 0.002(3)
O3 0.058(3) 0.064(3) 0.062(3) -0.001(2) 0.002(2) 0.015(2)
O2 0.058(3) 0.066(3) 0.071(3) 0.009(3) 0.014(2) -0.013(2)
N1 0.041(2) 0.033(2) 0.040(2) 0.0057(19) 0.0057(19) 0.0017(19)
C10 0.040(3) 0.036(3) 0.036(3) 0.002(2) 0.005(2) 0.001(2)
O1 0.070(3) 0.075(3) 0.055(3) -0.013(2) 0.010(2) 0.015(3)
C9 0.036(3) 0.041(3) 0.041(3) 0.001(2) 0.007(2) -0.001(2)
C11 0.042(3) 0.039(3) 0.045(3) 0.006(2) 0.012(2) 0.000(2)
C26 0.040(3) 0.055(4) 0.038(3) 0.008(3) 0.007(2) 0.007(3)
C21 0.031(2) 0.049(3) 0.038(3) 0.001(2) 0.012(2) 0.008(2)
C20 0.045(3) 0.050(3) 0.034(3) 0.000(2) 0.016(2) 0.008(3)
C22 0.045(3) 0.040(3) 0.038(3) 0.014(2) 0.006(2) 0.008(2)
C5 0.048(3) 0.041(3) 0.034(3) 0.007(2) 0.015(2) 0.009(2)
C8 0.041(3) 0.042(3) 0.039(3) -0.001(2) 0.009(2) -0.006(2)
C4 0.041(3) 0.036(3) 0.043(3) 0.005(2) 0.012(2) -0.001(2)
C23 0.049(3) 0.042(3) 0.038(3) 0.003(2) 0.005(2) 0.002(2)
C12 0.038(3) 0.040(3) 0.046(3) 0.004(2) 0.009(2) 0.004(2)
C2 0.045(3) 0.043(3) 0.045(3) 0.003(2) 0.015(2) 0.001(2)
C15 0.044(3) 0.046(3) 0.037(3) -0.007(2) 0.008(2) 0.007(2)
C13 0.053(3) 0.036(3) 0.058(4) 0.012(3) 0.009(3) 0.000(3)
C19 0.040(3) 0.059(4) 0.042(3) -0.007(3) 0.012(2) 0.009(3)
C25 0.042(3) 0.056(4) 0.047(3) 0.019(3) 0.009(2) 0.007(3)
C18 0.046(3) 0.061(4) 0.045(3) -0.017(3) 0.010(2) -0.001(3)
C17 0.054(3) 0.051(4) 0.059(4) -0.015(3) 0.017(3) -0.001(3)
C14 0.049(3) 0.041(3) 0.067(4) 0.008(3) 0.009(3) 0.006(3)
C24 0.048(3) 0.044(3) 0.050(3) 0.009(3) 0.011(3) 0.003(3)
C7 0.053(3) 0.057(4) 0.045(3) -0.005(3) 0.008(3) -0.007(3)
C27 0.062(4) 0.073(5) 0.063(4) 0.012(4) 0.022(3) 0.006(4)
C6 0.075(5) 0.091(6) 0.046(3) -0.021(4) 0.025(3) -0.028(4)

loop_
_atom_type_symbol
_atom_type_description
_atom_type_scat_dispersion_real
_atom_type_scat_dispersion_imag
_atom_type_scat_source
C C 0.0181 0.0091 'International Tables Vol C Tables 4.2.6.8 and 6.1.1.4'
H H 0.0000 0.0000 'International Tables Vol C Tables 4.2.6.8 and 6.1.1.4'
N N 0.0311 0.0180 'International Tables Vol C Tables 4.2.6.8 and 6.1.1.4'
O O 0.0492 0.0322 'International Tables Vol C Tables 4.2.6.8 and 6.1.1.4'
S S 0.3331 0.5567 'International Tables Vol C Tables 4.2.6.8 and 6.1.1.4'
Au Au -4.4197 7.2980 'International Tables Vol C Tables 4.2.6.8 and 6.1.1.4'

loop_
_geom_angle_atom_site_label_1
_geom_angle_atom_site_label_2
_geom_angle_atom_site_label_3
_geom_angle
C15 Au1 C22 81.3(2)
C15 Au1 N3 176.7(2)
C22 Au1 N3 96.3(2)
C15 Au1 N1 94.5(2)
C22 Au1 N1 171.7(2)
N3 Au1 N1 88.05(17)
O2 S1 O3 114.1(3)
O2 S1 O1 113.0(3)
O3 S1 O1 112.6(3)
O2 S1 C27 104.9(4)
O3 S1 C27 106.3(3)
O1 S1 C27 105.0(4)
C5 N3 C1 116.9(5)
C5 N3 Au1 122.2(4)
C1 N3 Au1 120.6(4)
C10 N2 C14 121.5(5)
C10 N2 C13 119.6(5)
C14 N2 C13 118.9(5)
N4 C3 C2 122.6(5)
N4 C3 C4 122.3(5)
C2 C3 C4 115.0(5)
N3 C1 C2 123.2(5)
N3 C1 H1 118.4
C2 C1 H1 118.4
C3 N4 C6 121.5(5)
C3 N4 C7 121.4(5)
C6 N4 C7 117.1(5)
C17 C16 C15 119.7(6)
C17 C16 H16 120.2
C15 C16 H16 120.2
C12 N1 C8 118.4(5)
C12 N1 Au1 123.3(4)
C8 N1 Au1 118.0(4)
N2 C10 C11 122.3(5)
N2 C10 C9 122.3(5)
C11 C10 C9 115.4(5)
C8 C9 C10 120.5(5)
C8 C9 H9 119.8
C10 C9 H9 119.8
C12 C11 C10 120.6(5)
C12 C11 H11 119.7
C10 C11 H11 119.7
C25 C26 C21 120.7(5)
C25 C26 H26 119.7
C21 C26 H26 119.7
C26 C21 C22 117.6(6)
C26 C21 C20 127.1(5)
C22 C21 C20 115.3(5)
C15 C20 C19 119.5(6)
C15 C20 C21 115.2(5)
C19 C20 C21 125.3(6)
C23 C22 C21 122.0(5)
C23 C22 Au1 124.3(4)
C21 C22 Au1 113.7(4)
N3 C5 C4 123.8(5)
N3 C5 H5 118.1
C4 C5 H5 118.1
N1 C8 C9 122.6(5)
N1 C8 H8 118.7
C9 C8 H8 118.7
C5 C4 C3 119.9(5)
C5 C4 H4 120.0
C3 C4 H4 120.0
C22 C23 C24 120.1(5)
C22 C23 H23 120.0
C24 C23 H23 120.0
N1 C12 C11 122.5(5)
N1 C12 H12 118.8
C11 C12 H12 118.8
C1 C2 C3 121.0(5)
C1 C2 H2 119.5
C3 C2 H2 119.5
C16 C15 C20 120.8(5)
C16 C15 Au1 124.9(4)
C20 C15 Au1 114.3(5)
N2 C13 H13A 109.5
N2 C13 H13B 109.5
H13A C13 H13B 109.5
N2 C13 H13C 109.5
H13A C13 H13C 109.5
H13B C13 H13C 109.5
C18 C19 C20 119.3(6)
C18 C19 H19 120.4
C20 C19 H19 120.4
C26 C25 C24 121.9(6)
C26 C25 H25 119.1
C24 C25 H25 119.1
C17 C18 C19 121.0(6)
C17 C18 H18 119.5
C19 C18 H18 119.5
C16 C17 C18 119.7(6)
C16 C17 H17 120.1
C18 C17 H17 120.1
N2 C14 H14A 109.5
N2 C14 H14B 109.5
H14A C14 H14B 109.5
N2 C14 H14C 109.5
H14A C14 H14C 109.5
H14B C14 H14C 109.5
C25 C24 C23 117.6(6)
C25 C24 H24 121.2
C23 C24 H24 121.2
N4 C7 H7A 109.5
N4 C7 H7B 109.5
H7A C7 H7B 109.5
N4 C7 H7C 109.5
H7A C7 H7C 109.5
H7B C7 H7C 109.5
S1 C27 H27A 109.5
S1 C27 H27B 109.5
H27A C27 H27B 109.5
S1 C27 H27C 109.5
H27A C27 H27C 109.5
H27B C27 H27C 109.5
N4 C6 H6A 109.5
N4 C6 H6B 109.5
H6A C6 H6B 109.5
N4 C6 H6C 109.5
H6A C6 H6C 109.5
H6B C6 H6C 109.5

loop_
_geom_bond_atom_site_label_1
_geom_bond_atom_site_label_2
_geom_bond_distance
Au1 C15 2.036(6)
Au1 C22 2.038(5)
Au1 N3 2.115(4)
Au1 N1 2.118(4)
S1 O2 1.444(5)
S1 O3 1.446(5)
S1 O1 1.456(5)
S1 C27 1.766(7)
N3 C5 1.342(7)
N3 C1 1.348(7)
N2 C10 1.349(7)
N2 C14 1.455(8)
N2 C13 1.463(7)
C3 N4 1.348(7)
C3 C2 1.395(8)
C3 C4 1.428(8)
C1 C2 1.367(8)
C1 H1 0.9300
N4 C6 1.452(8)
N4 C7 1.457(8)
C16 C17 1.385(9)
C16 C15 1.388(9)
C16 H16 0.9300
N1 C12 1.331(7)
N1 C8 1.353(7)
C10 C11 1.406(8)
C10 C9 1.416(8)
C9 C8 1.353(8)
C9 H9 0.9300
C11 C12 1.369(8)
C11 H11 0.9300
C26 C25 1.373(9)
C26 C21 1.393(8)
C26 H26 0.9300
C21 C22 1.400(8)
C21 C20 1.465(9)
C20 C15 1.388(8)
C20 C19 1.398(9)
C22 C23 1.359(8)
C5 C4 1.362(8)
C5 H5 0.9300
C8 H8 0.9300
C4 H4 0.9300
C23 C24 1.424(8)
C23 H23 0.9300
C12 H12 0.9300
C2 H2 0.9300
C13 H13A 0.9600
C13 H13B 0.9600
C13 H13C 0.9600
C19 C18 1.387(10)
C19 H19 0.9300
C25 C24 1.383(9)
C25 H25 0.9300
C18 C17 1.388(10)
C18 H18 0.9300
C17 H17 0.9300
C14 H14A 0.9600
C14 H14B 0.9600
C14 H14C 0.9600
C24 H24 0.9300
C7 H7A 0.9600
C7 H7B 0.9600
C7 H7C 0.9600
C27 H27A 0.9600
C27 H27B 0.9600
C27 H27C 0.9600
C6 H6A 0.9600
C6 H6B 0.9600
C6 H6C 0.9600

loop_
_geom_torsion_atom_site_label_1
_geom_torsion_atom_site_label_2
_geom_torsion_atom_site_label_3
_geom_torsion_atom_site_label_4
_geom_torsion
C5 N3 C1 C2 1.5(8)
Au1 N3 C1 C2 -171.9(4)
C2 C3 N4 C6 6.2(9)
C4 C3 N4 C6 -176.7(6)
C2 C3 N4 C7 -171.3(6)
C4 C3 N4 C7 5.9(9)
C14 N2 C10 C11 -175.3(6)
C13 N2 C10 C11 5.0(8)
C14 N2 C10 C9 4.6(8)
C13 N2 C10 C9 -175.1(5)
N2 C10 C9 C8 -179.2(5)
C11 C10 C9 C8 0.7(8)
N2 C10 C11 C12 179.2(5)
C9 C10 C11 C12 -0.7(8)
C25 C26 C21 C22 2.8(8)
C25 C26 C21 C20 -179.1(6)
C26 C21 C20 C15 -173.2(5)
C22 C21 C20 C15 4.9(7)
C26 C21 C20 C19 8.1(9)
C22 C21 C20 C19 -173.8(5)
C26 C21 C22 C23 -4.6(8)
C20 C21 C22 C23 177.1(5)
C26 C21 C22 Au1 173.1(4)
C20 C21 C22 Au1 -5.2(6)
C1 N3 C5 C4 -1.8(8)
Au1 N3 C5 C4 171.4(4)
C12 N1 C8 C9 -1.3(8)
Au1 N1 C8 C9 171.7(4)
C10 C9 C8 N1 0.3(8)
N3 C5 C4 C3 -1.6(9)
N4 C3 C4 C5 -172.2(5)
C2 C3 C4 C5 5.1(8)
C21 C22 C23 C24 3.2(9)
Au1 C22 C23 C24 -174.3(4)
C8 N1 C12 C11 1.2(8)
Au1 N1 C12 C11 -171.4(4)
C10 C11 C12 N1 -0.2(9)
N3 C1 C2 C3 2.4(9)
N4 C3 C2 C1 171.9(6)
C4 C3 C2 C1 -5.5(8)
C17 C16 C15 C20 1.2(9)
C17 C16 C15 Au1 -176.9(4)
C19 C20 C15 C16 -1.8(9)
C21 C20 C15 C16 179.5(5)
C19 C20 C15 Au1 176.6(4)
C21 C20 C15 Au1 -2.2(6)
C15 C20 C19 C18 1.1(9)
C21 C20 C19 C18 179.7(5)
C21 C26 C25 C24 0.5(9)
C20 C19 C18 C17 0.1(9)
C15 C16 C17 C18 0.0(9)
C19 C18 C17 C16 -0.7(9)
C26 C25 C24 C23 -2.0(9)
C22 C23 C24 C25 0.2(9)
